data_2211729
loop_
_publ_author_name
'Yang, Pei-Pei'
'Ma, Zhen-Ping'
'Zhang, Li-Zhi'
'Gu, Wen'
'Liu, Xin'

_publ_section_title
;Poly[[[\m~3~-1,3,5-tris(imidazol-1-ylmethyl)-2,4,6-trimethylbenzene]manganese(II)]
 methylbenzenesulfonate dihydrate]
;
_journal_coeditor_code BI2108
_journal_issue 1
_journal_name_full 'Acta Crystallographica Section E'
_journal_page_first m233
_journal_page_last m234
_journal_paper_doi 10.1107/S1600536806053712
_journal_volume 63
_journal_year 2007
_chemical_formula_iupac '[Mn (C21 H24 N6)2] (C7 H7 O3 S)2, 2H2 O'
_chemical_formula_moiety 'C42 H48 Mn N12 2+, 2(C7 H7 O3 S -) 2H2 O'
_chemical_formula_sum 'C56 H66 Mn N12 O8 S2'
_chemical_formula_weight 1154.27
_chemical_name_systematic
;
Poly[[[\m~3~1,3,5-tris(imidazol-1-ylmethyl)-2,4,6-
trimethylbenzene]manganese(II)] methylbenzenesulfonate dihydrate]
;
_space_group_IT_number 2
_symmetry_cell_setting triclinic
_symmetry_space_group_name_Hall '-P 1'
_symmetry_space_group_name_H-M 'P -1'
_atom_sites_solution_hydrogens geom
_atom_sites_solution_primary direct
_atom_sites_solution_secondary difmap
_audit_creation_method SHELXL-97
_cell_angle_alpha 64.764(4)
_cell_angle_beta 88.190(5)
_cell_angle_gamma 63.025(4)
_cell_formula_units_Z 1
_cell_length_a 11.481(3)
_cell_length_b 11.635(3)
_cell_length_c 13.170(3)
_cell_measurement_reflns_used 1774
_cell_measurement_temperature 293(2)
_cell_measurement_theta_max 22.01
_cell_measurement_theta_min 2.22
_cell_volume 1389.4(6)
_computing_cell_refinement 'SAINT-NT (Bruker, 1998'
_computing_data_collection 'SMART-NT (Bruker, 1998)'
_computing_data_reduction SAINT-NT
_computing_molecular_graphics 'SHELXTL-NT (Bruker, 1998'
_computing_publication_material SHELXTL-NT
_computing_structure_refinement 'SHELXL97 (Sheldrick, 1997)'
_computing_structure_solution 'SHELXS97 (Sheldrick, 1997)'
_diffrn_ambient_temperature 293(2)
_diffrn_measured_fraction_theta_full 0.994
_diffrn_measured_fraction_theta_max 0.994
_diffrn_measurement_device_type 'Bruker SMART 1000 CCD'
_diffrn_measurement_method '\f and \w'
_diffrn_radiation_monochromator graphite
_diffrn_radiation_source 'fine-focus sealed tube'
_diffrn_radiation_type MoK\a
_diffrn_radiation_wavelength 0.71073
_diffrn_reflns_av_R_equivalents 0.0275
_diffrn_reflns_av_sigmaI/netI 0.0677
_diffrn_reflns_limit_h_max 12
_diffrn_reflns_limit_h_min -13
_diffrn_reflns_limit_k_max 12
_diffrn_reflns_limit_k_min -13
_diffrn_reflns_limit_l_max 8
_diffrn_reflns_limit_l_min -15
_diffrn_reflns_number 7123
_diffrn_reflns_theta_full 25.02
_diffrn_reflns_theta_max 25.02
_diffrn_reflns_theta_min 2.03
_diffrn_standards_number 0
_exptl_absorpt_coefficient_mu 0.379
_exptl_absorpt_correction_T_max 0.932
_exptl_absorpt_correction_T_min 0.890
_exptl_absorpt_correction_type multi-scan
_exptl_absorpt_process_details '(SADABS; Sheldrick, 1996)'
_exptl_crystal_colour colourless
_exptl_crystal_density_diffrn 1.380
_exptl_crystal_density_method 'not measured'
_exptl_crystal_description block
_exptl_crystal_F_000 607
_exptl_crystal_size_max 0.30
_exptl_crystal_size_mid 0.20
_exptl_crystal_size_min 0.18
_refine_diff_density_max 0.696
_refine_diff_density_min -0.466
_refine_ls_extinction_method none
_refine_ls_goodness_of_fit_ref 1.032
_refine_ls_hydrogen_treatment constr
_refine_ls_matrix_type full
_refine_ls_number_parameters 399
_refine_ls_number_reflns 4878
_refine_ls_number_restraints 87
_refine_ls_restrained_S_all 1.067
_refine_ls_R_factor_all 0.1072
_refine_ls_R_factor_gt 0.0598
_refine_ls_shift/su_max 0.004
_refine_ls_shift/su_mean 0.000
_refine_ls_structure_factor_coef Fsqd
_refine_ls_weighting_details 'calc w=1/[\s^2^(Fo^2^)+(0.0717P)^2^+0.9438P] where P=(Fo^2^+2Fc^2^)/3'
_refine_ls_weighting_scheme calc
_refine_ls_wR_factor_gt 0.1422
_refine_ls_wR_factor_ref 0.1673
_reflns_number_gt 2988
_reflns_number_total 4878
_reflns_threshold_expression I>2\s(I)
_cod_data_source_file bi2108.cif
_cod_data_source_block I
_cod_database_code 2211729
_cod_database_fobs_code 2211729

loop_
_symmetry_equiv_pos_as_xyz
'x, y, z'
'-x, -y, -z'

loop_
_atom_site_type_symbol
_atom_site_label
_atom_site_fract_x
_atom_site_fract_y
_atom_site_fract_z
_atom_site_U_iso_or_equiv
_atom_site_adp_type
_atom_site_calc_flag
_atom_site_refinement_flags
_atom_site_occupancy
_atom_site_disorder_assembly
_atom_site_disorder_group
Mn Mn1 0.0000 0.0000 0.5000 0.0367(3) Uani d S 1 . .
N N1 0.0658(3) 0.0837(3) 0.6064(3) 0.0441(8) Uani d . 1 . .
N N2 0.1547(3) 0.1100(3) 0.7366(3) 0.0408(8) Uani d . 1 . .
N N3 0.7507(3) -0.0745(4) 0.7583(3) 0.0469(9) Uani d . 1 . .
N N4 0.8702(3) -0.0598(3) 0.6230(3) 0.0451(8) Uani d . 1 . .
N N5 0.3172(3) 0.5451(3) 0.7156(3) 0.0440(8) Uani d . 1 . .
N N6 0.1761(3) 0.7714(3) 0.5897(3) 0.0436(8) Uani d . 1 . .
C C1 0.1298(4) 0.0207(4) 0.7128(3) 0.0427(10) Uani d . 1 . .
H H1A 0.1550 -0.0749 0.7655 0.051 Uiso calc R 1 . .
C C2 0.0485(5) 0.2231(5) 0.5604(4) 0.0551(12) Uani d . 1 . .
H H2A 0.0051 0.2954 0.4859 0.066 Uiso calc R 1 . .
C C3 0.1035(5) 0.2396(5) 0.6389(4) 0.0555(12) Uani d . 1 . .
H H3A 0.1060 0.3226 0.6284 0.067 Uiso calc R 1 . .
C C4 0.2144(4) 0.0778(4) 0.8493(3) 0.0423(10) Uani d . 1 . .
H H4A 0.2476 -0.0244 0.9016 0.051 Uiso calc R 1 . .
H H4B 0.1458 0.1340 0.8795 0.051 Uiso calc R 1 . .
C C5 0.3282(4) 0.1122(4) 0.8443(3) 0.0368(9) Uani d . 1 . .
C C6 0.4580(4) 0.0063(4) 0.8528(3) 0.0363(9) Uani d . 1 . .
C C7 0.4800(5) -0.1384(4) 0.8655(4) 0.0520(11) Uani d . 1 . .
H H7A 0.4282 -0.1222 0.8003 0.078 Uiso calc R 1 . .
H H7B 0.4530 -0.1853 0.9339 0.078 Uiso calc R 1 . .
H H7C 0.5729 -0.1992 0.8705 0.078 Uiso calc R 1 . .
C C8 0.5630(4) 0.0368(4) 0.8480(3) 0.0378(9) Uani d . 1 . .
C C9 0.7065(4) -0.0800(4) 0.8660(3) 0.0483(11) Uani d . 1 . .
H H9A 0.7655 -0.0689 0.9077 0.058 Uiso calc R 1 . .
H H9B 0.7143 -0.1749 0.9129 0.058 Uiso calc R 1 . .
C C10 0.8543(4) -0.0579(4) 0.7212(3) 0.0466(10) Uani d . 1 . .
H H10A 0.9098 -0.0460 0.7613 0.056 Uiso calc R 1 . .
C C11 0.7678(6) -0.0782(7) 0.5954(5) 0.0828(17) Uani d . 1 . .
H H11A 0.7517 -0.0839 0.5294 0.099 Uiso calc R 1 . .
C C12 0.6944(6) -0.0866(7) 0.6764(5) 0.092(2) Uani d . 1 . .
H H12A 0.6195 -0.0984 0.6768 0.110 Uiso calc R 1 . .
C C13 0.5390(4) 0.1741(4) 0.8317(3) 0.0401(9) Uani d . 1 . .
C C14 0.6516(5) 0.2110(5) 0.8158(4) 0.0618(13) Uani d . 1 . .
H H14A 0.6165 0.3125 0.7638 0.093 Uiso calc R 1 . .
H H14B 0.7167 0.1539 0.7851 0.093 Uiso calc R 1 . .
H H14C 0.6928 0.1899 0.8884 0.093 Uiso calc R 1 . .
C C15 0.4111(4) 0.2757(4) 0.8288(3) 0.0389(9) Uani d . 1 . .
C C16 0.3882(5) 0.4162(4) 0.8276(3) 0.0483(11) Uani d . 1 . .
H H16A 0.3370 0.4305 0.8853 0.058 Uiso calc R 1 . .
H H16B 0.4738 0.4066 0.8479 0.058 Uiso calc R 1 . .
C C17 0.2156(4) 0.6738(4) 0.6983(3) 0.0454(10) Uani d . 1 . .
H H17A 0.1773 0.6921 0.7568 0.055 Uiso calc R 1 . .
C C18 0.2598(4) 0.6984(4) 0.5343(4) 0.0541(12) Uani d . 1 . .
H H18A 0.2570 0.7390 0.4558 0.065 Uiso calc R 1 . .
C C19 0.3450(5) 0.5610(5) 0.6100(4) 0.0552(12) Uani d . 1 . .
H H19A 0.4105 0.4900 0.5940 0.066 Uiso calc R 1 . .
C C20 0.3046(4) 0.2461(4) 0.8349(3) 0.0406(9) Uani d . 1 . .
C C21 0.1655(4) 0.3611(5) 0.8293(4) 0.0572(12) Uani d . 1 . .
H H21A 0.1124 0.3154 0.8621 0.086 Uiso calc R 1 . .
H H21B 0.1242 0.4317 0.7509 0.086 Uiso calc R 1 . .
H H21C 0.1725 0.4083 0.8716 0.086 Uiso calc R 1 . .
S S1 0.1668(4) 0.6824(5) 0.0014(3) 0.0636(11) Uani d PD 0.50 A 1
O O1 0.1382(9) 0.6071(9) -0.0461(7) 0.080(3) Uani d PDU 0.50 A 1
O O2 0.2580(7) 0.7278(7) -0.0455(6) 0.071(2) Uani d PDU 0.50 A 1
O O3 0.0442(6) 0.7976(9) 0.0000(7) 0.095(3) Uani d PDU 0.50 A 1
C C22 0.2368(10) 0.5705(11) 0.1482(6) 0.046(2) Uiso d PD 0.50 A 1
C C23 0.1726(10) 0.5962(12) 0.2306(7) 0.055(3) Uiso d PD 0.50 A 1
H H23A 0.0893 0.6782 0.2093 0.066 Uiso calc PR 0.50 A 1
C C24 0.2280(10) 0.5040(13) 0.3447(7) 0.059(3) Uiso d PD 0.50 A 1
H H24A 0.1829 0.5264 0.3992 0.071 Uiso calc PR 0.50 A 1
C C25 0.3489(12) 0.3791(14) 0.3799(10) 0.060(4) Uiso d PD 0.50 A 1
C C26 0.4200(11) 0.3581(12) 0.2962(8) 0.063(3) Uiso d PD 0.50 A 1
H H26A 0.5059 0.2798 0.3181 0.075 Uiso calc PR 0.50 A 1
C C27 0.3655(10) 0.4513(10) 0.1813(7) 0.044(2) Uiso d PD 0.50 A 1
H H27A 0.4137 0.4351 0.1262 0.052 Uiso calc PR 0.50 A 1
C C28 0.4065(16) 0.2743(19) 0.5080(11) 0.098(7) Uiso d PD 0.50 A 1
H H28A 0.4926 0.1955 0.5174 0.148 Uiso calc PR 0.50 A 1
H H28B 0.3479 0.2365 0.5407 0.148 Uiso calc PR 0.50 A 1
H H28C 0.4151 0.3253 0.5459 0.148 Uiso calc PR 0.50 A 1
O O11 0.0746(9) 0.3892(9) 0.0925(8) 0.121(3) Uani d PU 0.50 B 1
H H111 0.1052 0.4310 0.0375 0.182 Uiso d PR 0.50 B 1
H H112 0.0080 0.3905 0.0645 0.182 Uiso d PR 0.50 B 1
S S1' 0.2369(7) 0.6208(6) 0.0231(4) 0.129(3) Uani d PD 0.50 C 2
O O1' 0.1178(14) 0.7539(14) 0.0021(18) 0.310(15) Uani d PDU 0.50 C 2
O O2' 0.3364(14) 0.6464(17) -0.0284(12) 0.223(8) Uani d PDU 0.50 C 2
O O3' 0.2025(10) 0.5372(10) -0.0114(8) 0.092(3) Uani d PDU 0.50 C 2
C C22' 0.2915(11) 0.5135(12) 0.1719(7) 0.051(3) Uiso d PD 0.50 C 2
C C23' 0.2071(12) 0.5380(15) 0.2454(8) 0.089(5) Uiso d PD 0.50 C 2
H H23B 0.1197 0.6138 0.2162 0.107 Uiso calc PR 0.50 C 2
C C24' 0.2507(12) 0.4516(15) 0.3622(9) 0.086(5) Uiso d PD 0.50 C 2
H H24B 0.1924 0.4692 0.4111 0.103 Uiso calc PR 0.50 C 2
C C25' 0.3790(14) 0.3402(17) 0.4066(10) 0.084(6) Uiso d PD 0.50 C 2
C C26' 0.4646(12) 0.3126(13) 0.3347(10) 0.076(4) Uiso d PD 0.50 C 2
H H26B 0.5511 0.2348 0.3646 0.092 Uiso calc PR 0.50 C 2
C C27' 0.4228(11) 0.3993(11) 0.2194(8) 0.054(3) Uiso d PD 0.50 C 2
H H27B 0.4825 0.3824 0.1713 0.065 Uiso calc PR 0.50 C 2
C C28' 0.428(2) 0.240(2) 0.5356(12) 0.146(11) Uiso d PD 0.50 C 2
H H28D 0.5191 0.1657 0.5501 0.219 Uiso calc PR 0.50 C 2
H H28E 0.3735 0.1952 0.5636 0.219 Uiso calc PR 0.50 C 2
H H28F 0.4236 0.2954 0.5739 0.219 Uiso calc PR 0.50 C 2
O O12 0.0408(9) 0.9912(11) 0.0824(9) 0.127(3) Uani d PU 0.50 D 2
H H121 0.0216 1.0720 0.0247 0.191 Uiso d PR 0.50 D 2
H H122 0.0069 0.9493 0.0644 0.191 Uiso d PR 0.50 D 2

loop_
_atom_site_aniso_label
_atom_site_aniso_U_11
_atom_site_aniso_U_22
_atom_site_aniso_U_33
_atom_site_aniso_U_12
_atom_site_aniso_U_13
_atom_site_aniso_U_23
Mn1 0.0448(6) 0.0387(5) 0.0333(5) -0.0230(4) 0.0097(4) -0.0193(4)
N1 0.056(2) 0.047(2) 0.042(2) -0.0313(18) 0.0110(17) -0.0240(17)
N2 0.055(2) 0.0446(19) 0.0346(18) -0.0327(18) 0.0076(15) -0.0188(16)
N3 0.052(2) 0.057(2) 0.044(2) -0.0316(19) 0.0177(17) -0.0282(17)
N4 0.049(2) 0.052(2) 0.043(2) -0.0284(18) 0.0165(16) -0.0250(17)
N5 0.058(2) 0.0337(18) 0.0382(19) -0.0228(18) 0.0052(16) -0.0144(15)
N6 0.048(2) 0.0404(19) 0.041(2) -0.0212(17) 0.0065(16) -0.0180(17)
C1 0.052(3) 0.042(2) 0.043(2) -0.028(2) 0.010(2) -0.0206(19)
C2 0.072(3) 0.049(3) 0.044(3) -0.032(2) 0.001(2) -0.018(2)
C3 0.077(3) 0.044(3) 0.051(3) -0.033(2) 0.004(2) -0.021(2)
C4 0.054(3) 0.051(2) 0.039(2) -0.033(2) 0.0159(19) -0.0263(19)
C5 0.048(3) 0.042(2) 0.029(2) -0.028(2) 0.0089(17) -0.0175(17)
C6 0.053(3) 0.036(2) 0.030(2) -0.028(2) 0.0110(17) -0.0163(17)
C7 0.067(3) 0.047(2) 0.061(3) -0.036(2) 0.024(2) -0.031(2)
C8 0.049(3) 0.043(2) 0.027(2) -0.026(2) 0.0108(17) -0.0168(17)
C9 0.058(3) 0.051(2) 0.036(2) -0.029(2) 0.014(2) -0.019(2)
C10 0.051(3) 0.059(3) 0.042(2) -0.034(2) 0.014(2) -0.026(2)
C11 0.095(4) 0.146(5) 0.076(4) -0.085(4) 0.048(3) -0.082(4)
C12 0.099(4) 0.180(7) 0.096(4) -0.110(5) 0.062(4) -0.103(5)
C13 0.055(3) 0.045(2) 0.035(2) -0.035(2) 0.0116(18) -0.0198(18)
C14 0.070(3) 0.066(3) 0.069(3) -0.046(3) 0.020(3) -0.034(3)
C15 0.056(3) 0.039(2) 0.033(2) -0.030(2) 0.0087(18) -0.0175(17)
C16 0.069(3) 0.036(2) 0.038(2) -0.027(2) -0.002(2) -0.0142(18)
C17 0.060(3) 0.039(2) 0.043(2) -0.025(2) 0.011(2) -0.022(2)
C18 0.060(3) 0.047(3) 0.040(2) -0.017(2) 0.011(2) -0.018(2)
C19 0.060(3) 0.043(3) 0.051(3) -0.016(2) 0.016(2) -0.023(2)
C20 0.051(3) 0.040(2) 0.033(2) -0.023(2) 0.0074(18) -0.0181(18)
C21 0.058(3) 0.053(3) 0.066(3) -0.025(2) 0.009(2) -0.034(2)
S1 0.079(3) 0.093(3) 0.0514(19) -0.061(2) 0.0253(18) -0.0412(19)
O1 0.112(7) 0.095(6) 0.057(5) -0.068(5) 0.008(4) -0.034(4)
O2 0.073(5) 0.060(4) 0.069(4) -0.055(4) 0.011(3) 0.002(3)
O3 0.063(5) 0.153(7) 0.073(5) -0.039(4) 0.020(4) -0.072(5)
O11 0.120(6) 0.095(5) 0.137(7) -0.046(5) 0.020(5) -0.051(5)
S1' 0.185(7) 0.109(4) 0.115(4) -0.075(4) -0.018(4) -0.062(3)
O1' 0.335(18) 0.296(17) 0.280(17) -0.110(11) 0.046(10) -0.166(12)
O2' 0.226(11) 0.269(12) 0.207(12) -0.187(10) 0.034(8) -0.066(8)
O3' 0.104(7) 0.118(7) 0.077(6) -0.057(5) 0.010(5) -0.061(5)
O12 0.100(6) 0.146(7) 0.142(7) -0.040(5) 0.010(5) -0.092(6)

loop_
_atom_type_symbol
_atom_type_description
_atom_type_scat_dispersion_real
_atom_type_scat_dispersion_imag
_atom_type_scat_source
C C 0.0033 0.0016 'International Tables Vol C Tables 4.2.6.8 and 6.1.1.4'
H H 0.0000 0.0000 'International Tables Vol C Tables 4.2.6.8 and 6.1.1.4'
Mn Mn 0.3368 0.7283 'International Tables Vol C Tables 4.2.6.8 and 6.1.1.4'
N N 0.0061 0.0033 'International Tables Vol C Tables 4.2.6.8 and 6.1.1.4'
O O 0.0106 0.0060 'International Tables Vol C Tables 4.2.6.8 and 6.1.1.4'
S S 0.1246 0.1234 'International Tables Vol C Tables 4.2.6.8 and 6.1.1.4'

loop_
_geom_angle_atom_site_label_1
_geom_angle_atom_site_label_2
_geom_angle_atom_site_label_3
_geom_angle_site_symmetry_1
_geom_angle_site_symmetry_3
_geom_angle
N6 Mn1 N6 1_545 2_566 180.0
N6 Mn1 N4 1_545 1_455 92.55(12)
N6 Mn1 N4 2_566 1_455 87.45(12)
N6 Mn1 N4 1_545 2_656 87.45(12)
N6 Mn1 N4 2_566 2_656 92.55(12)
N4 Mn1 N4 1_455 2_656 180.0
N6 Mn1 N1 1_545 2_556 85.55(12)
N6 Mn1 N1 2_566 2_556 94.45(12)
N4 Mn1 N1 1_455 2_556 87.82(12)
N4 Mn1 N1 2_656 2_556 92.18(12)
N6 Mn1 N1 1_545 . 94.45(12)
N6 Mn1 N1 2_566 . 85.55(12)
N4 Mn1 N1 1_455 . 92.18(12)
N4 Mn1 N1 2_656 . 87.82(12)
N1 Mn1 N1 2_556 . 179.9990(10)
C1 N1 C2 . . 104.0(3)
C1 N1 Mn1 . . 133.0(3)
C2 N1 Mn1 . . 122.9(3)
C1 N2 C3 . . 106.6(3)
C1 N2 C4 . . 126.3(3)
C3 N2 C4 . . 126.8(3)
C10 N3 C12 . . 105.7(3)
C10 N3 C9 . . 127.4(4)
C12 N3 C9 . . 127.0(4)
C10 N4 C11 . . 103.6(3)
C10 N4 Mn1 . 1_655 131.1(3)
C11 N4 Mn1 . 1_655 124.1(3)
C17 N5 C19 . . 106.4(3)
C17 N5 C16 . . 125.9(3)
C19 N5 C16 . . 127.6(3)
C17 N6 C18 . . 104.1(3)
C17 N6 Mn1 . 1_565 130.8(3)
C18 N6 Mn1 . 1_565 124.7(3)
N1 C1 N2 . . 112.6(3)
N1 C1 H1A . . 123.7
N2 C1 H1A . . 123.7
C3 C2 N1 . . 110.4(4)
C3 C2 H2A . . 124.8
N1 C2 H2A . . 124.8
C2 C3 N2 . . 106.3(4)
C2 C3 H3A . . 126.8
N2 C3 H3A . . 126.8
N2 C4 C5 . . 113.0(3)
N2 C4 H4A . . 109.0
C5 C4 H4A . . 109.0
N2 C4 H4B . . 109.0
C5 C4 H4B . . 109.0
H4A C4 H4B . . 107.8
C20 C5 C6 . . 120.4(3)
C20 C5 C4 . . 120.4(4)
C6 C5 C4 . . 119.1(3)
C8 C6 C5 . . 119.6(3)
C8 C6 C7 . . 121.5(4)
C5 C6 C7 . . 118.9(3)
C6 C7 H7A . . 109.5
C6 C7 H7B . . 109.5
H7A C7 H7B . . 109.5
C6 C7 H7C . . 109.5
H7A C7 H7C . . 109.5
H7B C7 H7C . . 109.5
C6 C8 C13 . . 120.4(4)
C6 C8 C9 . . 120.7(3)
C13 C8 C9 . . 118.8(4)
N3 C9 C8 . . 113.7(3)
N3 C9 H9A . . 108.8
C8 C9 H9A . . 108.8
N3 C9 H9B . . 108.8
C8 C9 H9B . . 108.8
H9A C9 H9B . . 107.7
N4 C10 N3 . . 113.4(4)
N4 C10 H10A . . 123.3
N3 C10 H10A . . 123.3
C12 C11 N4 . . 110.6(4)
C12 C11 H11A . . 124.7
N4 C11 H11A . . 124.7
C11 C12 N3 . . 106.7(5)
C11 C12 H12A . . 126.7
N3 C12 H12A . . 126.7
C15 C13 C8 . . 119.4(3)
C15 C13 C14 . . 120.6(3)
C8 C13 C14 . . 120.0(4)
C13 C14 H14A . . 109.5
C13 C14 H14B . . 109.5
H14A C14 H14B . . 109.5
C13 C14 H14C . . 109.5
H14A C14 H14C . . 109.5
H14B C14 H14C . . 109.5
C13 C15 C20 . . 120.8(3)
C13 C15 C16 . . 119.7(4)
C20 C15 C16 . . 119.3(4)
N5 C16 C15 . . 113.1(3)
N5 C16 H16A . . 109.0
C15 C16 H16A . . 109.0
N5 C16 H16B . . 109.0
C15 C16 H16B . . 109.0
H16A C16 H16B . . 107.8
N6 C17 N5 . . 112.6(4)
N6 C17 H17A . . 123.7
N5 C17 H17A . . 123.7
C19 C18 N6 . . 110.2(4)
C19 C18 H18A . . 124.9
N6 C18 H18A . . 124.9
C18 C19 N5 . . 106.6(4)
C18 C19 H19A . . 126.7
N5 C19 H19A . . 126.7
C15 C20 C5 . . 119.2(4)
C15 C20 C21 . . 119.3(3)
C5 C20 C21 . . 121.5(4)
C20 C21 H21A . . 109.5
C20 C21 H21B . . 109.5
H21A C21 H21B . . 109.5
C20 C21 H21C . . 109.5
H21A C21 H21C . . 109.5
H21B C21 H21C . . 109.5
O2 S1 O1 . . 115.2(5)
O2 S1 O3 . . 113.2(5)
O1 S1 O3 . . 109.1(5)
O2 S1 C22 . . 105.2(4)
O1 S1 C22 . . 110.4(5)
O3 S1 C22 . . 103.0(5)
C23 C22 C27 . . 118.8(8)
C23 C22 S1 . . 122.7(8)
C27 C22 S1 . . 118.5(5)
C22 C23 C24 . . 121.4(10)
C22 C23 H23A . . 119.3
C24 C23 H23A . . 119.3
C25 C24 C23 . . 121.2(8)
C25 C24 H24A . . 119.4
C23 C24 H24A . . 119.4
C24 C25 C26 . . 117.5(11)
C24 C25 C28 . . 120.4(8)
C26 C25 C28 . . 121.9(11)
C27 C26 C25 . . 121.2(11)
C27 C26 H26A . . 119.4
C25 C26 H26A . . 119.4
C26 C27 C22 . . 119.4(7)
C26 C27 H27A . . 120.3
C22 C27 H27A . . 120.3
C25 C28 H28A . . 109.5
C25 C28 H28B . . 109.5
H28A C28 H28B . . 109.5
C25 C28 H28C . . 109.5
H28A C28 H28C . . 109.5
H28B C28 H28C . . 109.5
H111 O11 H112 . . 108.4
O2' S1' O3' . . 112.8(7)
O2' S1' O1' . . 112.2(7)
O3' S1' O1' . . 109.2(7)
O2' S1' C22' . . 111.1(7)
O3' S1' C22' . . 103.4(6)
O1' S1' C22' . . 107.7(9)
C23' C22' C27' . . 117.9(9)
C23' C22' S1' . . 121.2(9)
C27' C22' S1' . . 120.9(7)
C22' C23' C24' . . 120.6(11)
C22' C23' H23B . . 119.7
C24' C23' H23B . . 119.7
C25' C24' C23' . . 120.4(10)
C25' C24' H24B . . 119.8
C23' C24' H24B . . 119.8
C24' C25' C26' . . 120.0(12)
C24' C25' C28' . . 121.3(9)
C26' C25' C28' . . 118.6(12)
C27' C26' C25' . . 119.9(12)
C27' C26' H26B . . 120.1
C25' C26' H26B . . 120.1
C26' C27' C22' . . 121.1(8)
C26' C27' H27B . . 119.4
C22' C27' H27B . . 119.4
C25' C28' H28D . . 109.5
C25' C28' H28E . . 109.5
H28D C28' H28E . . 109.5
C25' C28' H28F . . 109.5
H28D C28' H28F . . 109.5
H28E C28' H28F . . 109.5
H121 O12 H122 . . 109.1

loop_
_geom_bond_atom_site_label_1
_geom_bond_atom_site_label_2
_geom_bond_site_symmetry_2
_geom_bond_distance
Mn1 N6 1_545 2.270(3)
Mn1 N6 2_566 2.270(3)
Mn1 N4 1_455 2.271(3)
Mn1 N4 2_656 2.271(3)
Mn1 N1 2_556 2.319(3)
Mn1 N1 . 2.319(3)
N1 C1 . 1.320(5)
N1 C2 . 1.384(5)
N2 C1 . 1.347(5)
N2 C3 . 1.365(5)
N2 C4 . 1.472(5)
N3 C10 . 1.336(5)
N3 C12 . 1.363(6)
N3 C9 . 1.476(5)
N4 C10 . 1.309(5)
N4 C11 . 1.371(6)
N4 Mn1 1_655 2.271(3)
N5 C17 . 1.340(5)
N5 C19 . 1.370(5)
N5 C16 . 1.474(5)
N6 C17 . 1.316(5)
N6 C18 . 1.386(5)
N6 Mn1 1_565 2.270(3)
C1 H1A . 0.930
C2 C3 . 1.351(6)
C2 H2A . 0.930
C3 H3A . 0.930
C4 C5 . 1.522(5)
C4 H4A . 0.970
C4 H4B . 0.970
C5 C20 . 1.404(5)
C5 C6 . 1.407(5)
C6 C8 . 1.395(5)
C6 C7 . 1.517(5)
C7 H7A . 0.960
C7 H7B . 0.960
C7 H7C . 0.960
C8 C13 . 1.409(5)
C8 C9 . 1.528(5)
C9 H9A . 0.970
C9 H9B . 0.970
C10 H10A . 0.930
C11 C12 . 1.337(6)
C11 H11A . 0.930
C12 H12A . 0.930
C13 C15 . 1.395(5)
C13 C14 . 1.520(6)
C14 H14A . 0.960
C14 H14B . 0.960
C14 H14C . 0.960
C15 C20 . 1.404(5)
C15 C16 . 1.526(5)
C16 H16A . 0.970
C16 H16B . 0.970
C17 H17A . 0.930
C18 C19 . 1.338(6)
C18 H18A . 0.930
C19 H19A . 0.930
C20 C21 . 1.527(6)
C21 H21A . 0.960
C21 H21B . 0.960
C21 H21C . 0.960
S1 O2 . 1.393(5)
S1 O1 . 1.417(6)
S1 O3 . 1.431(6)
S1 C22 . 1.756(8)
C22 C23 . 1.355(9)
C22 C27 . 1.400(12)
C23 C24 . 1.371(10)
C23 H23A . 0.930
C24 C25 . 1.375(13)
C24 H24A . 0.930
C25 C26 . 1.390(9)
C25 C28 . 1.534(14)
C26 C27 . 1.380(12)
C26 H26A . 0.930
C27 H27A . 0.930
C28 H28A . 0.960
C28 H28B . 0.960
C28 H28C . 0.960
O11 H111 . 0.850
O11 H112 . 0.850
S1' O2' . 1.394(7)
S1' O3' . 1.430(6)
S1' O1' . 1.443(7)
S1' C22' . 1.752(9)
C22' C23' . 1.373(10)
C22' C27' . 1.402(12)
C23' C24' . 1.378(11)
C23' H23B . 0.930
C24' C25' . 1.367(13)
C24' H24B . 0.930
C25' C26' . 1.371(9)
C25' C28' . 1.530(14)
C26' C27' . 1.362(12)
C26' H26B . 0.930
C27' H27B . 0.930
C28' H28D . 0.960
C28' H28E . 0.960
C28' H28F . 0.960
O12 H121 . 0.850
O12 H122 . 0.850
